data_7201983
loop_
_publ_author_name
'Lu, Enxian'
'Rodr\'iguez-Hornedo, Na\'ir'
'Suryanarayanan, Raj'

_publ_section_title
;
 A rapid thermal method for cocrystal screening
;
_journal_issue 6
_journal_name_full CrystEngComm
_journal_page_first 665
_journal_paper_doi 10.1039/b801713c
_journal_volume 10
_journal_year 2008
_chemical_formula_moiety '2(C15 H12 N2 O), C3 H3 O4'
_chemical_formula_sum 'C33 H27 N4 O6'
_chemical_formula_weight 575.59
_chemical_name_common cbzmaa
_chemical_name_systematic
;
?
;
_space_group_IT_number 13
_symmetry_cell_setting monoclinic
_symmetry_space_group_name_Hall '-P 2yac'
_symmetry_space_group_name_H-M 'P 1 2/n 1'
_atom_sites_solution_hydrogens geom
_atom_sites_solution_primary direct
_atom_sites_solution_secondary difmap
_audit_creation_method SHELXL-97
_cell_angle_alpha 90.00
_cell_angle_beta 117.440(3)
_cell_angle_gamma 90.00
_cell_formula_units_Z 2
_cell_length_a 17.206(4)
_cell_length_b 4.9926(11)
_cell_length_c 18.270(4)
_cell_measurement_reflns_used 2111
_cell_measurement_temperature 173(2)
_cell_measurement_theta_max 27.44
_cell_measurement_theta_min 2.24
_cell_volume 1392.9(5)
_computing_cell_refinement 'Bruker SMART'
_computing_data_collection 'Bruker SMART'
_computing_data_reduction 'Bruker SAINT'
_computing_molecular_graphics 'Bruker SHELXTL'
_computing_publication_material 'Bruker SHELXTL'
_computing_structure_refinement 'Bruker SHELXTL'
_computing_structure_solution 'Bruker SHELXTL'
_diffrn_ambient_temperature 173(2)
_diffrn_measured_fraction_theta_full 0.998
_diffrn_measured_fraction_theta_max 0.998
_diffrn_measurement_device_type 'CCD area detector'
_diffrn_measurement_method 'phi and omega scans'
_diffrn_radiation_monochromator graphite
_diffrn_radiation_source 'sealed tube'
_diffrn_radiation_type MoK\a
_diffrn_radiation_wavelength 0.71073
_diffrn_reflns_av_R_equivalents 0.0406
_diffrn_reflns_av_sigmaI/netI 0.0289
_diffrn_reflns_limit_h_max 19
_diffrn_reflns_limit_h_min -21
_diffrn_reflns_limit_k_max 6
_diffrn_reflns_limit_k_min 0
_diffrn_reflns_limit_l_max 22
_diffrn_reflns_limit_l_min 0
_diffrn_reflns_number 15846
_diffrn_reflns_theta_full 26.37
_diffrn_reflns_theta_max 26.37
_diffrn_reflns_theta_min 1.35
_exptl_absorpt_coefficient_mu 0.096
_exptl_absorpt_correction_T_max 0.9943
_exptl_absorpt_correction_T_min 0.9625
_exptl_absorpt_correction_type multi-scan
_exptl_absorpt_process_details 'SADABS (Sheldrick, 2003)'
_exptl_crystal_colour Colorless
_exptl_crystal_density_diffrn 1.372
_exptl_crystal_density_method 'not measured'
_exptl_crystal_description Plate
_exptl_crystal_F_000 602
_exptl_crystal_size_max 0.40
_exptl_crystal_size_mid 0.16
_exptl_crystal_size_min 0.06
_refine_diff_density_max 0.423
_refine_diff_density_min -0.223
_refine_diff_density_rms 0.044
_refine_ls_extinction_method none
_refine_ls_goodness_of_fit_ref 1.051
_refine_ls_hydrogen_treatment constr
_refine_ls_matrix_type full
_refine_ls_number_parameters 196
_refine_ls_number_reflns 2848
_refine_ls_number_restraints 0
_refine_ls_restrained_S_all 1.051
_refine_ls_R_factor_all 0.0656
_refine_ls_R_factor_gt 0.0457
_refine_ls_shift/su_max 0.000
_refine_ls_shift/su_mean 0.000
_refine_ls_structure_factor_coef Fsqd
_refine_ls_weighting_details 'calc w=1/[\s^2^(Fo^2^)+(0.0497P)^2^+0.6243P] where P=(Fo^2^+2Fc^2^)/3'
_refine_ls_weighting_scheme calc
_refine_ls_wR_factor_gt 0.1042
_refine_ls_wR_factor_ref 0.1112
_reflns_number_gt 2189
_reflns_number_total 2848
_reflns_threshold_expression >2sigma(I)
_cod_data_source_file b801713c.txt
_cod_data_source_block CBA-MAA
_cod_depositor_comments
;
The following automatic conversions were performed:
'_symmetry_cell_setting' value 'Monoclinic' changed to 'monoclinic'
according to '/home/saulius/struct/CIF-dictionaries/cif_core.dic'
dictionary named 'cif_core.dic' version 2.4.1 from
2010-06-29.

'_exptl_absorpt_correction_type' value 'Multi-scan' changed
to 'multi-scan' according to
'/home/saulius/struct/CIF-dictionaries/cif_core.dic' dictionary named
'cif_core.dic' version 2.4.1 from 2010-06-29.

Automatic conversion script
Id: cif_fix_enum 1527 2010-12-29 10:47:43Z saulius 
;
_cod_original_sg_symbol_H-M P2/n
_cod_database_code 7201983

loop_
_symmetry_equiv_pos_as_xyz
'x, y, z'
'-x+1/2, y, -z+1/2'
'-x, -y, -z'
'x-1/2, -y, z-1/2'

loop_
_atom_site_label
_atom_site_type_symbol
_atom_site_fract_x
_atom_site_fract_y
_atom_site_fract_z
_atom_site_U_iso_or_equiv
_atom_site_adp_type
_atom_site_occupancy
_atom_site_symmetry_multiplicity
_atom_site_calc_flag
_atom_site_refinement_flags
_atom_site_disorder_assembly
_atom_site_disorder_group
N1 N 0.84652(8) 0.0255(3) 0.57256(8) 0.0259(3) Uani 1 1 d . . .
C1 C 0.76243(10) -0.0453(4) 0.56579(10) 0.0253(4) Uani 1 1 d . . .
C2 C 0.71449(11) -0.2514(4) 0.51365(11) 0.0317(4) Uani 1 1 d . . .
H2A H 0.7369 -0.3445 0.4820 0.038 Uiso 1 1 calc R . .
C3 C 0.63406(12) -0.3213(4) 0.50773(12) 0.0358(5) Uani 1 1 d . . .
H3A H 0.6013 -0.4633 0.4724 0.043 Uiso 1 1 calc R . .
C4 C 0.60149(12) -0.1843(4) 0.55337(12) 0.0392(5) Uani 1 1 d . . .
H4A H 0.5461 -0.2318 0.5492 0.047 Uiso 1 1 calc R . .
C5 C 0.64921(12) 0.0215(4) 0.60502(12) 0.0363(5) Uani 1 1 d . . .
H5A H 0.6259 0.1150 0.6357 0.044 Uiso 1 1 calc R . .
C6 C 0.73155(11) 0.0955(4) 0.61308(10) 0.0282(4) Uani 1 1 d . . .
C7 C 0.78023(11) 0.3134(4) 0.66888(10) 0.0302(4) Uani 1 1 d . . .
H7A H 0.7466 0.4568 0.6736 0.036 Uiso 1 1 calc R . .
C8 C 0.86719(11) 0.3321(4) 0.71396(11) 0.0304(4) Uani 1 1 d . . .
H8A H 0.8891 0.4896 0.7462 0.037 Uiso 1 1 calc R . .
C9 C 0.93168(10) 0.1341(4) 0.71847(10) 0.0265(4) Uani 1 1 d . . .
C10 C 1.00692(12) 0.0882(4) 0.79341(11) 0.0348(4) Uani 1 1 d . . .
H10A H 1.0173 0.1962 0.8398 0.042 Uiso 1 1 calc R . .
C11 C 1.06597(12) -0.1091(4) 0.80131(12) 0.0381(5) Uani 1 1 d . . .
H11A H 1.1161 -0.1373 0.8529 0.046 Uiso 1 1 calc R . .
C12 C 1.05245(12) -0.2663(4) 0.73432(12) 0.0360(5) Uani 1 1 d . . .
H12A H 1.0928 -0.4044 0.7399 0.043 Uiso 1 1 calc R . .
C13 C 0.97991(11) -0.2223(4) 0.65901(11) 0.0309(4) Uani 1 1 d . . .
H13A H 0.9706 -0.3293 0.6127 0.037 Uiso 1 1 calc R . .
C14 C 0.92109(10) -0.0221(4) 0.65137(10) 0.0250(4) Uani 1 1 d . . .
C15 C 0.85182(11) 0.1473(4) 0.50836(10) 0.0254(4) Uani 1 1 d . . .
N2 N 0.93116(9) 0.2230(3) 0.51865(9) 0.0329(4) Uani 1 1 d . . .
H2B H 0.9363 0.3053 0.4785 0.039 Uiso 1 1 calc R . .
H2C H 0.9780 0.1903 0.5656 0.039 Uiso 1 1 calc R . .
O1 O 0.78404(8) 0.1897(3) 0.44308(7) 0.0327(3) Uani 1 1 d . . .
C16 C 0.7500 0.8858(5) 0.2500 0.0304(6) Uani 1 2 d S . .
H16A H 0.7094 0.9976 0.2583 0.037 Uiso 0.50 1 d PR . .
C17 C 0.79635(11) 0.7091(4) 0.32509(10) 0.0263(4) Uani 1 1 d . . .
O2 O 0.87415(8) 0.7111(3) 0.37164(8) 0.0397(4) Uani 1 1 d . . .
O3 O 0.74039(8) 0.5479(3) 0.33274(7) 0.0362(3) Uani 1 1 d . . .
H3B H 0.7676 0.4387 0.3711 0.054 Uiso 1 1 calc R . .

loop_
_atom_site_aniso_label
_atom_site_aniso_U_11
_atom_site_aniso_U_22
_atom_site_aniso_U_33
_atom_site_aniso_U_23
_atom_site_aniso_U_13
_atom_site_aniso_U_12
N1 0.0172(7) 0.0368(9) 0.0192(7) 0.0027(6) 0.0045(6) 0.0007(6)
C1 0.0184(8) 0.0322(10) 0.0195(8) 0.0069(7) 0.0038(7) 0.0029(7)
C2 0.0268(9) 0.0366(10) 0.0250(9) 0.0034(8) 0.0063(8) 0.0026(8)
C3 0.0248(9) 0.0384(11) 0.0309(10) 0.0075(9) 0.0015(8) -0.0045(8)
C4 0.0209(9) 0.0493(13) 0.0412(11) 0.0123(10) 0.0090(8) -0.0014(9)
C5 0.0241(9) 0.0489(12) 0.0357(10) 0.0081(9) 0.0135(8) 0.0072(9)
C6 0.0224(8) 0.0340(10) 0.0252(9) 0.0079(8) 0.0084(7) 0.0057(8)
C7 0.0296(9) 0.0341(10) 0.0261(9) 0.0042(8) 0.0121(8) 0.0072(8)
C8 0.0328(10) 0.0324(10) 0.0237(9) 0.0000(8) 0.0110(8) -0.0011(8)
C9 0.0205(8) 0.0324(10) 0.0234(9) 0.0021(7) 0.0074(7) -0.0024(7)
C10 0.0275(9) 0.0474(12) 0.0229(9) -0.0007(8) 0.0059(8) -0.0054(9)
C11 0.0197(9) 0.0519(13) 0.0303(10) 0.0122(9) 0.0011(8) 0.0001(9)
C12 0.0210(9) 0.0381(11) 0.0438(11) 0.0097(9) 0.0106(8) 0.0051(8)
C13 0.0230(9) 0.0338(10) 0.0334(10) 0.0009(8) 0.0110(8) -0.0002(8)
C14 0.0180(8) 0.0306(10) 0.0213(8) 0.0042(7) 0.0048(7) -0.0009(7)
C15 0.0237(8) 0.0294(9) 0.0198(8) -0.0036(7) 0.0073(7) -0.0010(7)
N2 0.0252(8) 0.0471(10) 0.0234(8) 0.0005(7) 0.0088(6) -0.0076(7)
O1 0.0270(7) 0.0430(8) 0.0195(6) 0.0035(6) 0.0034(5) -0.0048(6)
C16 0.0295(13) 0.0303(14) 0.0296(13) 0.000 0.0121(11) 0.000
C17 0.0225(9) 0.0320(10) 0.0233(9) -0.0085(7) 0.0096(7) -0.0035(7)
O2 0.0211(7) 0.0552(9) 0.0334(7) -0.0028(7) 0.0047(6) -0.0046(6)
O3 0.0248(6) 0.0469(9) 0.0270(7) 0.0080(6) 0.0035(5) -0.0078(6)

loop_
_atom_type_symbol
_atom_type_description
_atom_type_scat_dispersion_real
_atom_type_scat_dispersion_imag
_atom_type_scat_source
C C 0.0033 0.0016 'International Tables Vol C Tables 4.2.6.8 and 6.1.1.4'
H H 0.0000 0.0000 'International Tables Vol C Tables 4.2.6.8 and 6.1.1.4'
N N 0.0061 0.0033 'International Tables Vol C Tables 4.2.6.8 and 6.1.1.4'
O O 0.0106 0.0060 'International Tables Vol C Tables 4.2.6.8 and 6.1.1.4'

loop_
_geom_angle_atom_site_label_1
_geom_angle_atom_site_label_2
_geom_angle_atom_site_label_3
_geom_angle
_geom_angle_site_symmetry_1
_geom_angle_site_symmetry_3
_geom_angle_publ_flag
C15 N1 C1 119.99(13) . . ?
C15 N1 C14 123.57(14) . . ?
C1 N1 C14 116.29(13) . . ?
C2 C1 C6 121.58(16) . . ?
C2 C1 N1 119.86(16) . . ?
C6 C1 N1 118.56(15) . . ?
C3 C2 C1 119.88(18) . . ?
C3 C2 H2A 120.1 . . ?
C1 C2 H2A 120.1 . . ?
C4 C3 C2 119.86(19) . . ?
C4 C3 H3A 120.1 . . ?
C2 C3 H3A 120.1 . . ?
C3 C4 C5 120.14(18) . . ?
C3 C4 H4A 119.9 . . ?
C5 C4 H4A 119.9 . . ?
C4 C5 C6 121.40(18) . . ?
C4 C5 H5A 119.3 . . ?
C6 C5 H5A 119.3 . . ?
C1 C6 C5 117.14(17) . . ?
C1 C6 C7 123.19(16) . . ?
C5 C6 C7 119.67(17) . . ?
C8 C7 C6 126.89(17) . . ?
C8 C7 H7A 116.6 . . ?
C6 C7 H7A 116.6 . . ?
C7 C8 C9 126.35(17) . . ?
C7 C8 H8A 116.8 . . ?
C9 C8 H8A 116.8 . . ?
C14 C9 C10 117.06(17) . . ?
C14 C9 C8 122.83(15) . . ?
C10 C9 C8 120.08(16) . . ?
C11 C10 C9 121.64(18) . . ?
C11 C10 H10A 119.2 . . ?
C9 C10 H10A 119.2 . . ?
C10 C11 C12 120.01(17) . . ?
C10 C11 H11A 120.0 . . ?
C12 C11 H11A 120.0 . . ?
C11 C12 C13 119.81(18) . . ?
C11 C12 H12A 120.1 . . ?
C13 C12 H12A 120.1 . . ?
C14 C13 C12 119.86(18) . . ?
C14 C13 H13A 120.1 . . ?
C12 C13 H13A 120.1 . . ?
C13 C14 C9 121.56(16) . . ?
C13 C14 N1 119.59(16) . . ?
C9 C14 N1 118.85(15) . . ?
O1 C15 N2 121.99(16) . . ?
O1 C15 N1 119.81(15) . . ?
N2 C15 N1 118.18(15) . . ?
C15 N2 H2B 120.0 . . ?
C15 N2 H2C 120.0 . . ?
H2B N2 H2C 120.0 . . ?
C17 C16 C17 108.6(2) 2_655 . ?
C17 C16 H16A 111.4 2_655 . ?
C17 C16 H16A 108.3 . . ?
O2 C17 O3 123.96(17) . . ?
O2 C17 C16 125.63(15) . . ?
O3 C17 C16 110.40(13) . . ?
C17 O3 H3B 109.5 . . ?

loop_
_geom_bond_atom_site_label_1
_geom_bond_atom_site_label_2
_geom_bond_distance
_geom_bond_site_symmetry_2
_geom_bond_publ_flag
N1 C15 1.361(2) . ?
N1 C1 1.438(2) . ?
N1 C14 1.440(2) . ?
C1 C2 1.387(3) . ?
C1 C6 1.395(2) . ?
C2 C3 1.382(3) . ?
C2 H2A 0.9500 . ?
C3 C4 1.381(3) . ?
C3 H3A 0.9500 . ?
C4 C5 1.381(3) . ?
C4 H4A 0.9500 . ?
C5 C6 1.405(2) . ?
C5 H5A 0.9500 . ?
C6 C7 1.462(3) . ?
C7 C8 1.338(2) . ?
C7 H7A 0.9500 . ?
C8 C9 1.460(3) . ?
C8 H8A 0.9500 . ?
C9 C14 1.392(2) . ?
C9 C10 1.404(2) . ?
C10 C11 1.374(3) . ?
C10 H10A 0.9500 . ?
C11 C12 1.380(3) . ?
C11 H11A 0.9500 . ?
C12 C13 1.384(3) . ?
C12 H12A 0.9500 . ?
C13 C14 1.383(2) . ?
C13 H13A 0.9500 . ?
C15 O1 1.243(2) . ?
C15 N2 1.344(2) . ?
N2 H2B 0.8800 . ?
N2 H2C 0.8800 . ?
C16 C17 1.513(2) 2_655 ?
C16 C17 1.513(2) . ?
C16 H16A 0.9600 . ?
C17 O2 1.211(2) . ?
C17 O3 1.311(2) . ?
O3 H3B 0.8400 . ?

loop_
_geom_hbond_atom_site_label_D
_geom_hbond_atom_site_label_H
_geom_hbond_atom_site_label_A
_geom_hbond_distance_DH
_geom_hbond_distance_HA
_geom_hbond_distance_DA
_geom_hbond_angle_DHA
_geom_hbond_site_symmetry_A
N2 H2C O2 0.88 2.31 3.026(2) 138.5 3_766
O3 H3B O1 0.84 1.74 2.5359(18) 158.6 .

loop_
_geom_torsion_atom_site_label_1
_geom_torsion_atom_site_label_2
_geom_torsion_atom_site_label_3
_geom_torsion_atom_site_label_4
_geom_torsion
_geom_torsion_site_symmetry_1
_geom_torsion_site_symmetry_2
_geom_torsion_site_symmetry_3
_geom_torsion_site_symmetry_4
_geom_torsion_publ_flag
C15 N1 C1 C2 70.2(2) . . . . ?
C14 N1 C1 C2 -114.11(18) . . . . ?
C15 N1 C1 C6 -110.44(19) . . . . ?
C14 N1 C1 C6 65.2(2) . . . . ?
C6 C1 C2 C3 0.0(3) . . . . ?
N1 C1 C2 C3 179.35(16) . . . . ?
C1 C2 C3 C4 0.4(3) . . . . ?
C2 C3 C4 C5 -0.2(3) . . . . ?
C3 C4 C5 C6 -0.5(3) . . . . ?
C2 C1 C6 C5 -0.7(3) . . . . ?
N1 C1 C6 C5 179.98(15) . . . . ?
C2 C1 C6 C7 179.83(16) . . . . ?
N1 C1 C6 C7 0.5(2) . . . . ?
C4 C5 C6 C1 0.9(3) . . . . ?
C4 C5 C6 C7 -179.58(17) . . . . ?
C1 C6 C7 C8 -34.9(3) . . . . ?
C5 C6 C7 C8 145.63(19) . . . . ?
C6 C7 C8 C9 -1.8(3) . . . . ?
C7 C8 C9 C14 34.5(3) . . . . ?
C7 C8 C9 C10 -143.36(19) . . . . ?
C14 C9 C10 C11 -2.5(3) . . . . ?
C8 C9 C10 C11 175.50(18) . . . . ?
C9 C10 C11 C12 0.6(3) . . . . ?
C10 C11 C12 C13 0.8(3) . . . . ?
C11 C12 C13 C14 -0.4(3) . . . . ?
C12 C13 C14 C9 -1.6(3) . . . . ?
C12 C13 C14 N1 179.00(16) . . . . ?
C10 C9 C14 C13 2.9(3) . . . . ?
C8 C9 C14 C13 -174.97(17) . . . . ?
C10 C9 C14 N1 -177.65(16) . . . . ?
C8 C9 C14 N1 4.5(3) . . . . ?
C15 N1 C14 C13 -74.0(2) . . . . ?
C1 N1 C14 C13 110.49(18) . . . . ?
C15 N1 C14 C9 106.56(19) . . . . ?
C1 N1 C14 C9 -69.0(2) . . . . ?
C1 N1 C15 O1 -2.2(3) . . . . ?
C14 N1 C15 O1 -177.52(16) . . . . ?
C1 N1 C15 N2 176.55(16) . . . . ?
C14 N1 C15 N2 1.2(3) . . . . ?
C17 C16 C17 O2 121.79(19) 2_655 . . . ?
C17 C16 C17 O3 -57.36(11) 2_655 . . . ?
